data_1549792
loop_
_publ_author_name
'Faizova, Radmila'
'White, Sarah'
'Scopelliti, Rosario'
'Mazzanti, Marinella'

_publ_section_title
;
 The effect of iron binding on uranyl(v) stability.
;
_journal_issue 38
_journal_name_full 'Chemical science'
_journal_page_first 7520
_journal_page_last 7527
_journal_paper_doi 10.1039/c8sc02099j
_journal_volume 9
_journal_year 2018
_chemical_formula_moiety 'C69 H69 Fe N11 O8 U2, I'
_chemical_formula_sum 'C69 H69 Fe I N11 O8 U2'
_chemical_formula_weight 1839.16
_space_group_crystal_system monoclinic
_space_group_IT_number 14
_space_group_name_Hall '-P 2yn'
_space_group_name_H-M_alt 'P 1 21/n 1'
_symmetry_space_group_name_Hall '-P 2yn'
_symmetry_space_group_name_H-M 'P 1 21/n 1'
_atom_sites_solution_hydrogens geom
_atom_sites_solution_primary direct
_atom_sites_solution_secondary difmap
_audit_creation_method SHELXL-2018/1
_audit_update_record
;
2018-05-09 deposited with the CCDC.
2018-08-01 downloaded from the CCDC.
;
_cell_angle_alpha 90
_cell_angle_beta 105.849(6)
_cell_angle_gamma 90
_cell_formula_units_Z 4
_cell_length_a 15.964(2)
_cell_length_b 23.884(3)
_cell_length_c 20.0642(9)
_cell_measurement_reflns_used 303
_cell_measurement_temperature 120(2)
_cell_measurement_theta_max 22
_cell_measurement_theta_min 3
_cell_volume 7359.3(14)
_computing_cell_refinement 'Dirax/lsq (Duisenberg & Schreurs, 1989-2000)'
_computing_data_collection 'Collect (Bruker AXS BV, 1997-2004)'
_computing_data_reduction 'EvalCCD (Duisenberg & Schreurs, 1990-2000)'
_computing_molecular_graphics 'Olex2 (Dolomanov et al., 2009)'
_computing_publication_material 'CIFTAB (Sheldrick, 2016)'
_computing_structure_refinement 'SHELXL-2018/1 (Sheldrick, 2018)'
_computing_structure_solution 'SHELXT (Sheldrick, 2015)'
_diffrn_ambient_temperature 120(2)
_diffrn_measured_fraction_theta_full 0.997
_diffrn_measured_fraction_theta_max 0.988
_diffrn_measurement_device_type 'Bruker APEX II CCD'
_diffrn_measurement_method 'phi and omega scans'
_diffrn_radiation_monochromator graphite
_diffrn_radiation_source 'sealed tube'
_diffrn_radiation_type 'Mo K\a'
_diffrn_radiation_wavelength 0.71073
_diffrn_reflns_av_R_equivalents 0.0700
_diffrn_reflns_av_unetI/netI 0.0596
_diffrn_reflns_Laue_measured_fraction_full 0.997
_diffrn_reflns_Laue_measured_fraction_max 0.988
_diffrn_reflns_limit_h_max 20
_diffrn_reflns_limit_h_min -20
_diffrn_reflns_limit_k_max 31
_diffrn_reflns_limit_k_min -31
_diffrn_reflns_limit_l_max 25
_diffrn_reflns_limit_l_min -26
_diffrn_reflns_number 94039
_diffrn_reflns_point_group_measured_fraction_full 0.997
_diffrn_reflns_point_group_measured_fraction_max 0.988
_diffrn_reflns_theta_full 25.242
_diffrn_reflns_theta_max 27.500
_diffrn_reflns_theta_min 1.356
_exptl_absorpt_coefficient_mu 5.062
_exptl_absorpt_correction_T_max 0.7456
_exptl_absorpt_correction_T_min 0.5310
_exptl_absorpt_correction_type multi-scan
_exptl_absorpt_process_details
;
SADABS-2008/1 (Bruker, 2008) was used for absorption correction.
wR2(int) was 0.0650 before and 0.0572 after correction.
The Ration of minimum to maximum transmission is 0.8999.
The \l/2 correction factor is 0.0015.
;
_exptl_crystal_colour red
_exptl_crystal_density_diffrn 1.660
_exptl_crystal_description prism
_exptl_crystal_F_000 3548
_exptl_crystal_size_max 0.329
_exptl_crystal_size_mid 0.312
_exptl_crystal_size_min 0.196
_refine_diff_density_max 1.896
_refine_diff_density_min -3.104
_refine_diff_density_rms 0.191
_refine_ls_extinction_method none
_refine_ls_goodness_of_fit_ref 1.130
_refine_ls_hydrogen_treatment constr
_refine_ls_matrix_type full
_refine_ls_number_parameters 805
_refine_ls_number_reflns 16710
_refine_ls_number_restraints 1397
_refine_ls_restrained_S_all 1.102
_refine_ls_R_factor_all 0.0895
_refine_ls_R_factor_gt 0.0584
_refine_ls_shift/su_max 0.001
_refine_ls_shift/su_mean 0.000
_refine_ls_structure_factor_coef Fsqd
_refine_ls_weighting_details 'w=1/[\s^2^(Fo^2^)+(0.0106P)^2^+103.6292P] where P=(Fo^2^+2Fc^2^)/3'
_refine_ls_weighting_scheme calc
_refine_ls_wR_factor_gt 0.1091
_refine_ls_wR_factor_ref 0.1217
_reflns_Friedel_coverage 0.000
_reflns_number_gt 12237
_reflns_number_total 16710
_reflns_threshold_expression 'I > 2\s(I)'
_cod_data_source_file c8sc02099j2.cif
_cod_data_source_block shelx_CCDC2
_cod_depositor_comments 'Adding full bibliography for 1549786--1549792.cif.'
_cod_database_code 1549792
_shelx_shelxl_version_number 2018/1
_shelx_space_group_comment
;
The symmetry employed for this shelxl refinement is uniquely defined
by the following loop, which should always be used as a source of
symmetry information in preference to the above space-group names.
They are only intended as comments.
;

loop_
_space_group_symop_operation_xyz
'x, y, z'
'-x+1/2, y+1/2, -z+1/2'
'-x, -y, -z'
'x-1/2, -y-1/2, z-1/2'

loop_
_atom_site_label
_atom_site_type_symbol
_atom_site_fract_x
_atom_site_fract_y
_atom_site_fract_z
_atom_site_U_iso_or_equiv
_atom_site_adp_type
_atom_site_occupancy
_atom_site_site_symmetry_order
_atom_site_calc_flag
_atom_site_refinement_flags_posn
_atom_site_refinement_flags_adp
U1 U 0.34346(2) 0.54876(2) 0.71157(2) 0.02379(8) Uani 1 1 d . .
U2 U 0.14757(2) 0.46815(2) 0.78520(2) 0.01980(8) Uani 1 1 d . .
Fe1 Fe -0.03616(8) 0.36673(5) 0.82534(6) 0.0263(3) Uani 1 1 d . .
O1 O 0.2497(4) 0.5112(2) 0.6179(3) 0.0287(13) Uani 1 1 d . .
O2 O 0.4052(4) 0.5607(3) 0.6262(3) 0.0364(15) Uani 1 1 d . .
O3 O 0.4257(4) 0.4740(3) 0.7353(4) 0.0385(16) Uani 1 1 d . .
O4 O 0.2375(4) 0.5103(2) 0.7568(3) 0.0273(13) Uani 1 1 d . .
O5 O 0.0615(4) 0.5449(2) 0.7758(3) 0.0289(13) Uani 1 1 d . .
O6 O 0.2056(4) 0.4959(2) 0.8951(3) 0.0269(13) Uani 1 1 d . .
O7 O 0.0620(4) 0.4235(2) 0.8120(3) 0.0240(12) Uani 1 1 d . .
O8 O -0.1311(4) 0.3124(3) 0.8330(4) 0.0397(16) Uani 1 1 d . .
N1 N 0.2470(5) 0.6272(3) 0.6417(4) 0.0386(18) Uani 1 1 d . U
N2 N 0.3216(6) 0.6377(3) 0.7893(4) 0.0419(17) Uani 1 1 d . U
N3 N 0.4764(5) 0.6178(3) 0.7447(5) 0.0404(17) Uani 1 1 d . U
N4 N 0.4063(6) 0.5356(4) 0.8493(4) 0.0467(18) Uani 1 1 d . U
N5 N 0.0682(5) 0.4848(3) 0.6526(4) 0.0278(14) Uani 1 1 d . U
N6 N 0.1616(5) 0.3830(3) 0.7041(3) 0.0251(13) Uani 1 1 d . U
N7 N 0.2645(5) 0.3955(3) 0.8488(4) 0.0251(14) Uani 1 1 d . U
N8 N -0.0486(5) 0.3286(3) 0.7255(4) 0.0262(14) Uani 1 1 d . U
N9 N -0.0238(5) 0.4015(3) 0.9313(4) 0.0324(15) Uani 1 1 d . U
N10 N -0.1408(3) 0.4317(2) 0.7818(3) 0.0322(15) Uani 1 1 d G U
C60 C -0.1170(3) 0.4876(2) 0.7811(3) 0.0346(18) Uani 1 1 d G U
H60 H -0.057330 0.497932 0.796008 0.042 Uiso 1 1 calc R U
C61 C -0.1805(4) 0.52840(18) 0.7585(3) 0.043(2) Uani 1 1 d G U
H61 H -0.164250 0.566625 0.758018 0.052 Uiso 1 1 calc R U
C62 C -0.2678(3) 0.5133(2) 0.7367(4) 0.044(2) Uani 1 1 d G U
H62 H -0.311252 0.541165 0.721273 0.053 Uiso 1 1 calc R U
C63 C -0.2917(3) 0.4573(3) 0.7374(4) 0.047(2) Uani 1 1 d G U
H63 H -0.351335 0.447012 0.722519 0.057 Uiso 1 1 calc R U
C64 C -0.2281(4) 0.4165(2) 0.7600(3) 0.042(2) Uani 1 1 d G U
H64 H -0.244416 0.378318 0.760509 0.051 Uiso 1 1 calc R U
N11 N 0.0634(4) 0.3039(2) 0.8847(3) 0.0359(16) Uani 1 1 d G U
C69 C 0.0386(4) 0.2487(3) 0.8907(4) 0.079(3) Uani 1 1 d G U
H69 H -0.015871 0.235516 0.862827 0.095 Uiso 1 1 calc R U
C68 C 0.0935(5) 0.2129(2) 0.9375(5) 0.096(4) Uani 1 1 d G U
H68 H 0.076546 0.175178 0.941552 0.115 Uiso 1 1 calc R U
C67 C 0.1732(5) 0.2322(3) 0.9783(4) 0.072(3) Uani 1 1 d G U
H67 H 0.210690 0.207690 1.010218 0.086 Uiso 1 1 calc R U
C66 C 0.1980(3) 0.2873(3) 0.9723(3) 0.043(2) Uani 1 1 d G U
H66 H 0.252417 0.300539 1.000161 0.052 Uiso 1 1 calc R U
C65 C 0.1431(4) 0.3232(2) 0.9255(3) 0.042(2) Uani 1 1 d G U
H65 H 0.160000 0.360878 0.921437 0.050 Uiso 1 1 calc R U
C1 C 0.2260(6) 0.5244(4) 0.5513(4) 0.0282(16) Uani 1 1 d . U
C2 C 0.2207(7) 0.4828(4) 0.5004(5) 0.0379(19) Uani 1 1 d . U
H2 H 0.236351 0.445252 0.514167 0.045 Uiso 1 1 calc R U
C3 C 0.1933(7) 0.4960(5) 0.4314(5) 0.041(2) Uani 1 1 d . U
H3 H 0.190163 0.467121 0.398147 0.050 Uiso 1 1 calc R U
C4 C 0.1703(7) 0.5494(5) 0.4086(5) 0.046(2) Uani 1 1 d . U
H4 H 0.152288 0.557654 0.360494 0.055 Uiso 1 1 calc R U
C5 C 0.1736(7) 0.5904(5) 0.4564(5) 0.043(2) Uani 1 1 d . U
H5 H 0.156201 0.627268 0.440674 0.052 Uiso 1 1 calc R U
C6 C 0.2022(6) 0.5803(4) 0.5290(5) 0.0337(17) Uani 1 1 d . U
C7 C 0.2067(7) 0.6252(4) 0.5751(5) 0.041(2) Uani 1 1 d . U
H7 H 0.176852 0.658289 0.555756 0.049 Uiso 1 1 calc R U
C8 C 0.2432(8) 0.6806(4) 0.6781(6) 0.054(2) Uani 1 1 d . U
H8A H 0.190210 0.701641 0.653791 0.065 Uiso 1 1 calc R U
H8B H 0.294583 0.703862 0.678207 0.065 Uiso 1 1 calc R U
C9 C 0.2417(7) 0.6689(5) 0.7508(6) 0.054(2) Uani 1 1 d . U
H9A H 0.189444 0.646440 0.750458 0.065 Uiso 1 1 calc R U
H9B H 0.238139 0.704613 0.774889 0.065 Uiso 1 1 calc R U
C10 C 0.3974(7) 0.6769(4) 0.8070(6) 0.046(2) Uani 1 1 d . U
H10A H 0.401314 0.694077 0.852687 0.055 Uiso 1 1 calc R U
H10B H 0.386902 0.707353 0.772243 0.055 Uiso 1 1 calc R U
C11 C 0.4832(7) 0.6492(4) 0.8096(6) 0.046(2) Uani 1 1 d . U
H11A H 0.529266 0.678033 0.815729 0.055 Uiso 1 1 calc R U
H11B H 0.499484 0.623320 0.849560 0.055 Uiso 1 1 calc R U
C12 C 0.5352(7) 0.6288(4) 0.7143(6) 0.046(2) Uani 1 1 d . U
H12 H 0.579776 0.654007 0.737393 0.055 Uiso 1 1 calc R U
C13 C 0.5409(7) 0.6069(4) 0.6479(7) 0.049(2) Uani 1 1 d . U
C14 C 0.6123(8) 0.6242(5) 0.6219(7) 0.061(2) Uani 1 1 d . U
H14 H 0.657471 0.646645 0.650024 0.073 Uiso 1 1 calc R U
C15 C 0.6159(9) 0.6084(5) 0.5555(8) 0.071(3) Uani 1 1 d . U
H15 H 0.665166 0.617873 0.539929 0.086 Uiso 1 1 calc R U
C16 C 0.5472(9) 0.5788(5) 0.5125(8) 0.068(3) Uani 1 1 d . U
H16 H 0.548563 0.569529 0.466753 0.081 Uiso 1 1 calc R U
C17 C 0.4760(8) 0.5627(5) 0.5359(7) 0.057(2) Uani 1 1 d . U
H17 H 0.429271 0.542668 0.505872 0.068 Uiso 1 1 calc R U
C18 C 0.4726(7) 0.5759(4) 0.6043(6) 0.045(2) Uani 1 1 d . U
C19 C 0.3051(8) 0.6153(5) 0.8533(6) 0.053(2) Uani 1 1 d . U
H19A H 0.250483 0.593328 0.840943 0.063 Uiso 1 1 calc R U
H19B H 0.297089 0.646971 0.882854 0.063 Uiso 1 1 calc R U
C20 C 0.3794(8) 0.5781(5) 0.8946(6) 0.055(2) Uani 1 1 d . U
H20A H 0.430073 0.601875 0.917079 0.067 Uiso 1 1 calc R U
H20B H 0.360518 0.558550 0.931529 0.067 Uiso 1 1 calc R U
C21 C 0.4442(7) 0.4911(5) 0.8818(6) 0.056(2) Uani 1 1 d . U
H21 H 0.450739 0.489804 0.930232 0.067 Uiso 1 1 calc R U
C22 C 0.4777(7) 0.4432(5) 0.8520(7) 0.057(2) Uani 1 1 d . U
C23 C 0.5197(8) 0.4023(5) 0.9013(8) 0.074(3) Uani 1 1 d . U
H23 H 0.523627 0.406105 0.949221 0.089 Uiso 1 1 calc R U
C24 C 0.5548(8) 0.3564(6) 0.8760(9) 0.081(3) Uani 1 1 d . U
H24 H 0.584322 0.328689 0.907743 0.097 Uiso 1 1 calc R U
C25 C 0.5485(8) 0.3495(5) 0.8073(9) 0.075(3) Uani 1 1 d . U
H25 H 0.574060 0.317586 0.792434 0.090 Uiso 1 1 calc R U
C26 C 0.5043(7) 0.3893(4) 0.7580(8) 0.060(2) Uani 1 1 d . U
H26 H 0.499063 0.384235 0.710029 0.072 Uiso 1 1 calc R U
C27 C 0.4684(6) 0.4364(4) 0.7816(7) 0.048(2) Uani 1 1 d . U
C28 C 0.0394(6) 0.5886(4) 0.7336(5) 0.0320(17) Uani 1 1 d . U
C29 C 0.0271(6) 0.6411(4) 0.7615(5) 0.0382(19) Uani 1 1 d . U
H29 H 0.030418 0.643767 0.809358 0.046 Uiso 1 1 calc R U
C30 C 0.0105(7) 0.6888(4) 0.7213(6) 0.048(2) Uani 1 1 d . U
H30 H 0.006181 0.724122 0.741754 0.058 Uiso 1 1 calc R U
C31 C -0.0001(8) 0.6844(5) 0.6495(6) 0.056(2) Uani 1 1 d . U
H31 H -0.013137 0.716769 0.620982 0.067 Uiso 1 1 calc R U
C32 C 0.0085(7) 0.6331(5) 0.6209(6) 0.050(2) Uani 1 1 d . U
H32 H -0.000042 0.630541 0.572233 0.059 Uiso 1 1 calc R U
C33 C 0.0297(6) 0.5839(4) 0.6614(5) 0.0359(17) Uani 1 1 d . U
C34 C 0.0411(6) 0.5324(4) 0.6258(5) 0.0323(17) Uani 1 1 d . U
H34 H 0.026678 0.534340 0.576639 0.039 Uiso 1 1 calc R U
C35 C 0.0724(6) 0.4401(4) 0.6020(4) 0.0309(17) Uani 1 1 d . U
H35A H 0.078189 0.457464 0.558692 0.037 Uiso 1 1 calc R U
H35B H 0.017384 0.418404 0.590644 0.037 Uiso 1 1 calc R U
C36 C 0.1485(6) 0.4006(4) 0.6301(4) 0.0303(17) Uani 1 1 d . U
H36A H 0.139585 0.366580 0.600769 0.036 Uiso 1 1 calc R U
H36B H 0.202354 0.418991 0.626006 0.036 Uiso 1 1 calc R U
C37 C 0.2535(6) 0.3628(4) 0.7293(4) 0.0284(17) Uani 1 1 d . U
H37A H 0.260518 0.329344 0.702176 0.034 Uiso 1 1 calc R U
H37B H 0.292818 0.392243 0.720638 0.034 Uiso 1 1 calc R U
C38 C 0.2803(6) 0.3482(4) 0.8044(4) 0.0293(17) Uani 1 1 d . U
H38A H 0.343006 0.338494 0.818341 0.035 Uiso 1 1 calc R U
H38B H 0.247368 0.314841 0.812227 0.035 Uiso 1 1 calc R U
C39 C 0.3074(5) 0.3918(3) 0.9128(4) 0.0248(16) Uani 1 1 d . U
H39 H 0.345854 0.360851 0.925363 0.030 Uiso 1 1 calc R U
C40 C 0.3031(6) 0.4308(4) 0.9691(4) 0.0276(16) Uani 1 1 d . U
C41 C 0.3502(7) 0.4157(4) 1.0369(5) 0.038(2) Uani 1 1 d . U
H41 H 0.381691 0.381417 1.044696 0.045 Uiso 1 1 calc R U
C42 C 0.3508(7) 0.4505(4) 1.0921(5) 0.040(2) Uani 1 1 d . U
H42 H 0.382565 0.439946 1.137588 0.047 Uiso 1 1 calc R U
C43 C 0.3061(6) 0.5003(4) 1.0817(5) 0.037(2) Uani 1 1 d . U
H43 H 0.307907 0.523983 1.120080 0.044 Uiso 1 1 calc R U
C44 C 0.2584(6) 0.5162(4) 1.0159(4) 0.0319(18) Uani 1 1 d . U
H44 H 0.228425 0.551019 1.009416 0.038 Uiso 1 1 calc R U
C45 C 0.2539(6) 0.4808(3) 0.9578(4) 0.0258(16) Uani 1 1 d . U
C46 C 0.1005(6) 0.3372(4) 0.7095(5) 0.0286(17) Uani 1 1 d . U
H46A H 0.112336 0.325883 0.758661 0.034 Uiso 1 1 calc R U
H46B H 0.111861 0.304384 0.683099 0.034 Uiso 1 1 calc R U
C47 C 0.0039(6) 0.3535(4) 0.6823(4) 0.0270(17) Uani 1 1 d . U
H47A H -0.001601 0.394789 0.682439 0.032 Uiso 1 1 calc R U
H47B H -0.018877 0.340398 0.633882 0.032 Uiso 1 1 calc R U
C48 C -0.1042(6) 0.2908(4) 0.6958(5) 0.0345(19) Uani 1 1 d . U
H48 H -0.103411 0.280165 0.650323 0.041 Uiso 1 1 calc R U
C49 C -0.1673(6) 0.2630(4) 0.7238(5) 0.0394(18) Uani 1 1 d . U
C50 C -0.2194(7) 0.2222(5) 0.6814(7) 0.056(2) Uani 1 1 d . U
H50 H -0.211259 0.214228 0.637164 0.067 Uiso 1 1 calc R U
C51 C -0.2820(8) 0.1939(5) 0.7033(7) 0.067(3) Uani 1 1 d . U
H51 H -0.315474 0.165402 0.675088 0.080 Uiso 1 1 calc R U
C52 C -0.2960(8) 0.2068(5) 0.7660(8) 0.067(3) Uani 1 1 d . U
H52 H -0.340486 0.187889 0.780265 0.080 Uiso 1 1 calc R U
C53 C -0.2459(7) 0.2474(5) 0.8095(7) 0.058(2) Uani 1 1 d . U
H53 H -0.257659 0.256226 0.852198 0.069 Uiso 1 1 calc R U
C54 C -0.1776(6) 0.2756(4) 0.7904(6) 0.0414(19) Uani 1 1 d . U
C55 C -0.0786(6) 0.3829(4) 0.9667(5) 0.0373(19) Uani 1 1 d . U
H55 H -0.127189 0.360939 0.942905 0.045 Uiso 1 1 calc R U
C56 C -0.0676(7) 0.3941(5) 1.0360(5) 0.042(2) Uani 1 1 d . U
H56 H -0.108646 0.380811 1.058758 0.051 Uiso 1 1 calc R U
C57 C 0.0030(8) 0.4244(5) 1.0716(5) 0.049(2) Uani 1 1 d . U
H57 H 0.012170 0.432371 1.119435 0.059 Uiso 1 1 calc R U
C58 C 0.0602(8) 0.4432(5) 1.0365(6) 0.056(2) Uani 1 1 d . U
H58 H 0.109990 0.464166 1.060217 0.067 Uiso 1 1 calc R U
C59 C 0.0458(7) 0.4316(5) 0.9669(5) 0.045(2) Uani 1 1 d . U
H59 H 0.085827 0.445150 0.943388 0.054 Uiso 1 1 calc R U
I1 I 0.04511(4) 0.75713(3) 0.48217(3) 0.03644(15) Uani 1 1 d . .

loop_
_atom_site_aniso_label
_atom_site_aniso_U_11
_atom_site_aniso_U_22
_atom_site_aniso_U_33
_atom_site_aniso_U_23
_atom_site_aniso_U_13
_atom_site_aniso_U_12
U1 0.02371(17) 0.01854(16) 0.02813(18) 0.00446(13) 0.00542(13) -0.00007(12)
U2 0.02473(16) 0.01755(15) 0.01674(15) 0.00084(12) 0.00501(12) 0.00025(12)
Fe1 0.0270(7) 0.0277(7) 0.0249(7) 0.0031(5) 0.0083(5) -0.0008(5)
O1 0.036(3) 0.022(3) 0.028(3) -0.001(2) 0.008(3) -0.003(3)
O2 0.034(3) 0.033(4) 0.048(4) 0.007(3) 0.022(3) -0.001(3)
O3 0.031(3) 0.027(3) 0.056(4) 0.017(3) 0.011(3) 0.013(3)
O4 0.032(3) 0.032(3) 0.014(3) -0.002(2) 0.000(2) -0.006(3)
O5 0.034(3) 0.030(3) 0.024(3) 0.007(2) 0.010(3) 0.005(3)
O6 0.041(4) 0.024(3) 0.014(3) -0.002(2) 0.005(2) 0.006(3)
O7 0.034(3) 0.023(3) 0.016(3) 0.001(2) 0.007(2) 0.000(2)
O8 0.038(4) 0.040(4) 0.049(4) 0.002(3) 0.025(3) -0.005(3)
N1 0.040(4) 0.022(3) 0.044(4) -0.007(3) -0.005(3) 0.011(3)
N2 0.046(4) 0.033(4) 0.043(4) -0.014(3) 0.007(3) -0.006(3)
N3 0.032(4) 0.025(4) 0.055(4) 0.021(3) -0.005(3) -0.005(3)
N4 0.046(4) 0.048(4) 0.035(4) 0.007(3) -0.008(3) -0.024(3)
N5 0.028(3) 0.035(3) 0.018(3) 0.004(2) 0.003(3) -0.006(3)
N6 0.030(3) 0.027(3) 0.018(3) -0.003(2) 0.006(2) -0.007(2)
N7 0.030(3) 0.016(3) 0.027(3) 0.001(2) 0.004(3) -0.002(3)
N8 0.024(3) 0.029(3) 0.023(3) -0.001(3) 0.001(3) -0.004(3)
N9 0.033(4) 0.036(4) 0.029(3) 0.002(3) 0.011(3) 0.000(3)
N10 0.030(3) 0.039(3) 0.028(4) 0.000(3) 0.009(3) 0.005(3)
C60 0.038(4) 0.041(4) 0.025(4) -0.004(3) 0.009(3) 0.003(3)
C61 0.043(4) 0.047(5) 0.041(5) 0.002(4) 0.013(4) 0.011(4)
C62 0.038(4) 0.053(5) 0.041(5) 0.009(4) 0.011(4) 0.016(4)
C63 0.034(4) 0.058(5) 0.050(5) 0.017(4) 0.011(4) 0.010(4)
C64 0.032(4) 0.048(5) 0.044(5) 0.014(4) 0.006(4) 0.002(3)
N11 0.044(4) 0.031(4) 0.031(4) 0.001(3) 0.007(3) 0.005(3)
C69 0.079(6) 0.035(5) 0.088(6) -0.002(5) -0.036(5) -0.001(4)
C68 0.092(7) 0.037(5) 0.112(7) 0.003(5) -0.051(6) -0.004(5)
C67 0.069(6) 0.038(5) 0.079(6) 0.010(5) -0.028(5) 0.003(4)
C66 0.038(5) 0.038(4) 0.051(5) 0.012(4) 0.005(4) -0.001(4)
C65 0.036(4) 0.041(5) 0.047(5) 0.015(4) 0.010(4) -0.002(3)
C1 0.030(4) 0.034(4) 0.023(3) 0.000(3) 0.010(3) -0.006(3)
C2 0.047(5) 0.038(4) 0.031(4) -0.005(3) 0.015(4) -0.006(4)
C3 0.047(5) 0.053(5) 0.027(4) -0.003(4) 0.016(4) -0.007(4)
C4 0.051(5) 0.058(5) 0.026(4) 0.004(3) 0.004(4) -0.005(4)
C5 0.045(5) 0.045(5) 0.033(4) 0.008(3) -0.002(4) 0.000(4)
C6 0.034(4) 0.034(4) 0.029(3) 0.004(3) 0.002(3) -0.002(3)
C7 0.040(5) 0.028(4) 0.042(4) 0.002(3) -0.008(4) 0.003(4)
C8 0.051(5) 0.031(4) 0.060(5) -0.021(4) -0.017(4) 0.014(4)
C9 0.049(5) 0.039(5) 0.063(5) -0.031(4) -0.003(4) 0.009(4)
C10 0.049(4) 0.031(4) 0.045(5) 0.004(4) -0.007(4) -0.012(3)
C11 0.042(4) 0.032(4) 0.050(5) 0.014(4) -0.011(4) -0.015(4)
C12 0.033(4) 0.032(4) 0.066(5) 0.017(4) 0.002(4) -0.002(4)
C13 0.041(4) 0.031(4) 0.081(5) 0.018(4) 0.023(4) 0.010(3)
C14 0.051(5) 0.041(5) 0.100(6) 0.022(5) 0.034(5) 0.006(4)
C15 0.064(6) 0.053(6) 0.112(7) 0.009(5) 0.052(5) 0.005(5)
C16 0.074(6) 0.050(6) 0.101(6) 0.003(5) 0.061(5) 0.003(5)
C17 0.068(5) 0.034(5) 0.088(6) 0.003(4) 0.053(5) 0.002(4)
C18 0.045(4) 0.025(4) 0.078(5) 0.011(4) 0.038(4) 0.010(3)
C19 0.062(5) 0.051(5) 0.043(5) -0.020(4) 0.012(4) -0.022(4)
C20 0.066(5) 0.060(5) 0.035(5) -0.005(4) 0.004(4) -0.034(4)
C21 0.044(5) 0.054(5) 0.052(5) 0.024(4) -0.015(4) -0.027(4)
C22 0.037(4) 0.044(4) 0.075(5) 0.032(4) -0.011(4) -0.013(4)
C23 0.049(5) 0.054(5) 0.095(6) 0.038(5) -0.019(5) -0.011(4)
C24 0.048(6) 0.054(5) 0.117(7) 0.037(6) -0.018(6) -0.004(5)
C25 0.043(5) 0.045(5) 0.122(7) 0.035(5) -0.002(6) 0.002(4)
C26 0.028(5) 0.034(4) 0.111(6) 0.028(4) 0.008(5) 0.006(4)
C27 0.023(4) 0.030(4) 0.084(5) 0.033(4) 0.005(4) -0.004(3)
C28 0.029(4) 0.031(4) 0.039(4) 0.014(3) 0.015(3) 0.008(3)
C29 0.042(5) 0.031(4) 0.048(4) 0.015(3) 0.024(4) 0.017(4)
C30 0.057(5) 0.035(4) 0.060(5) 0.021(4) 0.030(4) 0.027(4)
C31 0.069(6) 0.047(5) 0.059(5) 0.029(4) 0.028(5) 0.033(5)
C32 0.061(5) 0.048(4) 0.045(5) 0.027(4) 0.024(4) 0.025(4)
C33 0.035(4) 0.039(4) 0.036(4) 0.015(3) 0.014(3) 0.009(3)
C34 0.028(4) 0.044(4) 0.023(4) 0.010(3) 0.005(3) -0.001(3)
C35 0.036(4) 0.036(4) 0.018(4) 0.004(3) 0.004(3) -0.009(3)
C36 0.039(4) 0.034(4) 0.018(3) -0.004(3) 0.008(3) -0.005(3)
C37 0.032(4) 0.023(4) 0.030(4) -0.004(3) 0.007(3) -0.001(3)
C38 0.033(4) 0.024(4) 0.029(4) -0.002(3) 0.005(3) 0.002(3)
C39 0.027(4) 0.020(4) 0.026(3) 0.001(3) 0.006(3) -0.003(3)
C40 0.032(4) 0.025(3) 0.023(3) 0.003(3) 0.004(3) -0.002(3)
C41 0.045(5) 0.035(4) 0.026(4) 0.000(3) -0.003(3) -0.006(4)
C42 0.047(5) 0.043(4) 0.019(4) 0.003(3) -0.007(4) -0.001(4)
C43 0.046(5) 0.042(4) 0.018(4) -0.001(3) 0.002(3) -0.001(4)
C44 0.044(4) 0.029(4) 0.021(3) -0.002(3) 0.006(3) -0.001(3)
C45 0.034(4) 0.022(4) 0.019(3) 0.000(3) 0.002(3) -0.004(3)
C46 0.032(4) 0.027(4) 0.026(4) -0.002(3) 0.005(3) -0.009(3)
C47 0.032(4) 0.030(4) 0.018(4) -0.007(3) 0.004(3) -0.007(3)
C48 0.030(4) 0.033(4) 0.034(4) 0.001(3) -0.004(3) -0.006(3)
C49 0.026(4) 0.032(4) 0.054(4) 0.006(3) 0.000(3) -0.007(3)
C50 0.038(5) 0.047(5) 0.069(5) 0.002(4) -0.006(4) -0.016(4)
C51 0.043(5) 0.061(6) 0.083(6) 0.003(5) -0.005(5) -0.026(4)
C52 0.039(5) 0.060(6) 0.098(6) 0.011(5) 0.014(5) -0.022(4)
C53 0.040(5) 0.050(5) 0.086(6) 0.010(5) 0.023(4) -0.009(4)
C54 0.031(4) 0.030(4) 0.061(5) 0.012(3) 0.009(4) -0.003(3)
C55 0.035(4) 0.041(5) 0.038(4) 0.001(4) 0.015(3) -0.003(4)
C56 0.048(5) 0.054(5) 0.031(4) 0.003(4) 0.021(4) -0.002(4)
C57 0.060(5) 0.063(6) 0.028(4) 0.000(4) 0.018(4) -0.009(4)
C58 0.064(5) 0.071(6) 0.034(4) -0.003(4) 0.014(4) -0.024(5)
C59 0.051(5) 0.055(5) 0.032(4) 0.003(4) 0.016(4) -0.017(4)
I1 0.0448(4) 0.0366(3) 0.0246(3) 0.0034(3) 0.0039(3) -0.0025(3)

loop_
_atom_type_symbol
_atom_type_description
_atom_type_scat_dispersion_real
_atom_type_scat_dispersion_imag
_atom_type_scat_source
C C 0.0033 0.0016 'International Tables Vol C Tables 4.2.6.8 and 6.1.1.4'
H H 0.0000 0.0000 'International Tables Vol C Tables 4.2.6.8 and 6.1.1.4'
Fe Fe 0.3463 0.8444 'International Tables Vol C Tables 4.2.6.8 and 6.1.1.4'
I I -0.4742 1.8119 'International Tables Vol C Tables 4.2.6.8 and 6.1.1.4'
N N 0.0061 0.0033 'International Tables Vol C Tables 4.2.6.8 and 6.1.1.4'
O O 0.0106 0.0060 'International Tables Vol C Tables 4.2.6.8 and 6.1.1.4'
U U -9.6767 9.6646 'International Tables Vol C Tables 4.2.6.8 and 6.1.1.4'

loop_
_geom_angle_atom_site_label_1
_geom_angle_atom_site_label_2
_geom_angle_atom_site_label_3
_geom_angle
O3 U1 O2 84.6(2)
O3 U1 O1 94.5(2)
O2 U1 O1 74.9(2)
O3 U1 O4 92.9(2)
O2 U1 O4 151.7(2)
O1 U1 O4 77.2(2)
O3 U1 N1 160.5(3)
O2 U1 N1 79.2(3)
O1 U1 N1 70.9(2)
O4 U1 N1 96.3(3)
O3 U1 N3 93.5(2)
O2 U1 N3 67.4(3)
O1 U1 N3 140.4(2)
O4 U1 N3 140.9(2)
N1 U1 N3 90.1(2)
O3 U1 N4 69.4(3)
O2 U1 N4 133.6(3)
O1 U1 N4 142.2(2)
O4 U1 N4 70.0(2)
N1 U1 N4 130.0(3)
N3 U1 N4 76.4(2)
O3 U1 N2 132.6(3)
O2 U1 N2 119.9(3)
O1 U1 N2 129.3(2)
O4 U1 N2 82.1(2)
N1 U1 N2 66.0(3)
N3 U1 N2 65.5(3)
N4 U1 N2 64.6(3)
O7 U2 O4 177.2(2)
O7 U2 O6 91.3(2)
O4 U2 O6 89.7(2)
O7 U2 O5 90.6(2)
O4 U2 O5 92.0(2)
O6 U2 O5 85.5(2)
O7 U2 N7 87.9(2)
O4 U2 N7 90.0(2)
O6 U2 N7 70.6(2)
O5 U2 N7 156.0(2)
O7 U2 N5 100.5(2)
O4 U2 N5 79.5(2)
O6 U2 N5 154.0(2)
O5 U2 N5 71.4(2)
N7 U2 N5 132.3(2)
O7 U2 N6 86.1(2)
O4 U2 N6 91.4(2)
O6 U2 N6 138.4(2)
O5 U2 N6 136.0(2)
N7 U2 N6 67.8(2)
N5 U2 N6 66.2(2)
O8 Fe1 O7 177.3(3)
O8 Fe1 N8 85.4(3)
O7 Fe1 N8 92.1(2)
O8 Fe1 N9 92.2(3)
O7 Fe1 N9 90.4(2)
N8 Fe1 N9 176.8(3)
O8 Fe1 N10 88.8(2)
O7 Fe1 N10 90.4(2)
N8 Fe1 N10 93.4(2)
N9 Fe1 N10 88.7(2)
O8 Fe1 N11 88.1(3)
O7 Fe1 N11 93.0(2)
N8 Fe1 N11 94.7(3)
N9 Fe1 N11 83.1(3)
N10 Fe1 N11 171.1(2)
C1 O1 U1 133.8(5)
C18 O2 U1 150.2(7)
C27 O3 U1 149.3(8)
U2 O4 U1 171.2(3)
C28 O5 U2 137.6(5)
C45 O6 U2 145.4(5)
U2 O7 Fe1 170.3(3)
C54 O8 Fe1 133.0(6)
C7 N1 C8 117.3(8)
C7 N1 U1 125.3(6)
C8 N1 U1 117.1(6)
C19 N2 C10 110.1(8)
C19 N2 C9 107.4(9)
C10 N2 C9 109.3(8)
C19 N2 U1 107.3(6)
C10 N2 U1 113.9(6)
C9 N2 U1 108.6(6)
C12 N3 C11 115.3(9)
C12 N3 U1 131.1(8)
C11 N3 U1 113.6(6)
C21 N4 C20 114.7(10)
C21 N4 U1 126.9(8)
C20 N4 U1 117.1(7)
C34 N5 C35 115.0(7)
C34 N5 U2 124.7(6)
C35 N5 U2 118.7(5)
C46 N6 C37 109.9(7)
C46 N6 C36 111.1(6)
C37 N6 C36 106.5(6)
C46 N6 U2 110.6(5)
C37 N6 U2 106.2(5)
C36 N6 U2 112.3(5)
C39 N7 C38 114.3(7)
C39 N7 U2 130.5(6)
C38 N7 U2 115.1(5)
C48 N8 C47 115.8(7)
C48 N8 Fe1 126.9(7)
C47 N8 Fe1 116.7(5)
C55 N9 C59 117.1(8)
C55 N9 Fe1 118.5(6)
C59 N9 Fe1 123.1(6)
C60 N10 C64 120.0
C60 N10 Fe1 119.0(3)
C64 N10 Fe1 120.8(3)
N10 C60 C61 120.0
N10 C60 H60 120.0
C61 C60 H60 120.0
C62 C61 C60 120.0
C62 C61 H61 120.0
C60 C61 H61 120.0
C63 C62 C61 120.0
C63 C62 H62 120.0
C61 C62 H62 120.0
C62 C63 C64 120.0
C62 C63 H63 120.0
C64 C63 H63 120.0
C63 C64 N10 120.0
C63 C64 H64 120.0
N10 C64 H64 120.0
C69 N11 C65 120.0
C69 N11 Fe1 119.8(3)
C65 N11 Fe1 119.1(3)
N11 C69 C68 120.0
N11 C69 H69 120.0
C68 C69 H69 120.0
C67 C68 C69 120.0
C67 C68 H68 120.0
C69 C68 H68 120.0
C68 C67 C66 120.0
C68 C67 H67 120.0
C66 C67 H67 120.0
C65 C66 C67 120.0
C65 C66 H66 120.0
C67 C66 H66 120.0
C66 C65 N11 120.0
C66 C65 H65 120.0
N11 C65 H65 120.0
O1 C1 C2 120.5(8)
O1 C1 C6 121.2(8)
C2 C1 C6 118.3(8)
C3 C2 C1 120.6(10)
C3 C2 H2 119.7
C1 C2 H2 119.7
C2 C3 C4 122.2(10)
C2 C3 H3 118.9
C4 C3 H3 118.9
C5 C4 C3 118.7(10)
C5 C4 H4 120.6
C3 C4 H4 120.6
C4 C5 C6 122.5(10)
C4 C5 H5 118.8
C6 C5 H5 118.8
C7 C6 C5 119.2(9)
C7 C6 C1 123.1(8)
C5 C6 C1 117.7(9)
N1 C7 C6 128.3(9)
N1 C7 H7 115.8
C6 C7 H7 115.8
N1 C8 C9 109.6(9)
N1 C8 H8A 109.8
C9 C8 H8A 109.8
N1 C8 H8B 109.8
C9 C8 H8B 109.8
H8A C8 H8B 108.2
C8 C9 N2 111.0(9)
C8 C9 H9A 109.4
N2 C9 H9A 109.4
C8 C9 H9B 109.4
N2 C9 H9B 109.4
H9A C9 H9B 108.0
N2 C10 C11 113.7(8)
N2 C10 H10A 108.8
C11 C10 H10A 108.8
N2 C10 H10B 108.8
C11 C10 H10B 108.8
H10A C10 H10B 107.7
N3 C11 C10 110.1(8)
N3 C11 H11A 109.6
C10 C11 H11A 109.6
N3 C11 H11B 109.6
C10 C11 H11B 109.6
H11A C11 H11B 108.1
N3 C12 C13 126.8(10)
N3 C12 H12 116.6
C13 C12 H12 116.6
C18 C13 C14 118.8(12)
C18 C13 C12 121.7(10)
C14 C13 C12 118.8(11)
C15 C14 C13 120.6(13)
C15 C14 H14 119.7
C13 C14 H14 119.7
C16 C15 C14 119.9(12)
C16 C15 H15 120.1
C14 C15 H15 120.1
C15 C16 C17 120.5(13)
C15 C16 H16 119.8
C17 C16 H16 119.8
C16 C17 C18 120.8(13)
C16 C17 H17 119.6
C18 C17 H17 119.6
O2 C18 C13 120.1(10)
O2 C18 C17 120.6(11)
C13 C18 C17 119.3(10)
N2 C19 C20 112.6(10)
N2 C19 H19A 109.1
C20 C19 H19A 109.1
N2 C19 H19B 109.1
C20 C19 H19B 109.1
H19A C19 H19B 107.8
N4 C20 C19 111.8(9)
N4 C20 H20A 109.3
C19 C20 H20A 109.3
N4 C20 H20B 109.3
C19 C20 H20B 109.3
H20A C20 H20B 107.9
N4 C21 C22 127.4(11)
N4 C21 H21 116.3
C22 C21 H21 116.3
C27 C22 C23 121.8(13)
C27 C22 C21 123.9(10)
C23 C22 C21 114.3(13)
C24 C23 C22 116.6(15)
C24 C23 H23 121.7
C22 C23 H23 121.7
C25 C24 C23 122.7(13)
C25 C24 H24 118.7
C23 C24 H24 118.7
C24 C25 C26 120.7(14)
C24 C25 H25 119.6
C26 C25 H25 119.6
C27 C26 C25 118.4(14)
C27 C26 H26 120.8
C25 C26 H26 120.8
O3 C27 C22 121.5(11)
O3 C27 C26 118.8(12)
C22 C27 C26 119.7(10)
O5 C28 C29 119.2(8)
O5 C28 C33 121.6(8)
C29 C28 C33 119.2(8)
C30 C29 C28 121.9(10)
C30 C29 H29 119.1
C28 C29 H29 119.1
C29 C30 C31 119.2(10)
C29 C30 H30 120.4
C31 C30 H30 120.4
C32 C31 C30 119.6(10)
C32 C31 H31 120.2
C30 C31 H31 120.2
C31 C32 C33 122.3(10)
C31 C32 H32 118.8
C33 C32 H32 118.8
C32 C33 C28 117.6(9)
C32 C33 C34 117.5(9)
C28 C33 C34 124.9(8)
N5 C34 C33 128.0(8)
N5 C34 H34 116.0
C33 C34 H34 116.0
N5 C35 C36 111.9(7)
N5 C35 H35A 109.2
C36 C35 H35A 109.2
N5 C35 H35B 109.2
C36 C35 H35B 109.2
H35A C35 H35B 107.9
N6 C36 C35 115.0(7)
N6 C36 H36A 108.5
C35 C36 H36A 108.5
N6 C36 H36B 108.5
C35 C36 H36B 108.5
H36A C36 H36B 107.5
C38 C37 N6 113.7(7)
C38 C37 H37A 108.8
N6 C37 H37A 108.8
C38 C37 H37B 108.8
N6 C37 H37B 108.8
H37A C37 H37B 107.7
C37 C38 N7 112.0(7)
C37 C38 H38A 109.2
N7 C38 H38A 109.2
C37 C38 H38B 109.2
N7 C38 H38B 109.2
H38A C38 H38B 107.9
N7 C39 C40 126.7(8)
N7 C39 H39 116.6
C40 C39 H39 116.6
C41 C40 C45 119.9(8)
C41 C40 C39 116.8(8)
C45 C40 C39 123.2(8)
C42 C41 C40 120.2(9)
C42 C41 H41 119.9
C40 C41 H41 119.9
C43 C42 C41 120.7(9)
C43 C42 H42 119.6
C41 C42 H42 119.6
C42 C43 C44 120.7(9)
C42 C43 H43 119.7
C44 C43 H43 119.7
C43 C44 C45 120.5(9)
C43 C44 H44 119.8
C45 C44 H44 119.8
O6 C45 C40 122.3(7)
O6 C45 C44 119.8(8)
C40 C45 C44 117.9(8)
N6 C46 C47 113.6(7)
N6 C46 H46A 108.8
C47 C46 H46A 108.8
N6 C46 H46B 108.8
C47 C46 H46B 108.8
H46A C46 H46B 107.7
N8 C47 C46 111.2(7)
N8 C47 H47A 109.4
C46 C47 H47A 109.4
N8 C47 H47B 109.4
C46 C47 H47B 109.4
H47A C47 H47B 108.0
N8 C48 C49 127.4(9)
N8 C48 H48 116.3
C49 C48 H48 116.3
C50 C49 C54 120.9(10)
C50 C49 C48 116.4(10)
C54 C49 C48 122.7(9)
C51 C50 C49 120.6(13)
C51 C50 H50 119.7
C49 C50 H50 119.7
C52 C51 C50 119.8(12)
C52 C51 H51 120.1
C50 C51 H51 120.1
C51 C52 C53 121.3(11)
C51 C52 H52 119.4
C53 C52 H52 119.4
C52 C53 C54 120.7(12)
C52 C53 H53 119.7
C54 C53 H53 119.7
O8 C54 C53 118.9(11)
O8 C54 C49 124.5(9)
C53 C54 C49 116.6(10)
N9 C55 C56 123.1(10)
N9 C55 H55 118.4
C56 C55 H55 118.4
C57 C56 C55 119.4(10)
C57 C56 H56 120.3
C55 C56 H56 120.3
C56 C57 C58 118.4(10)
C56 C57 H57 120.8
C58 C57 H57 120.8
C57 C58 C59 120.2(11)
C57 C58 H58 119.9
C59 C58 H58 119.9
N9 C59 C58 121.9(10)
N9 C59 H59 119.1
C58 C59 H59 119.1

loop_
_geom_bond_atom_site_label_1
_geom_bond_atom_site_label_2
_geom_bond_distance
U1 O3 2.191(6)
U1 O2 2.216(6)
U1 O1 2.244(6)
U1 O4 2.317(6)
U1 N1 2.583(7)
U1 N3 2.625(8)
U1 N4 2.688(8)
U1 N2 2.713(8)
U2 O7 1.922(6)
U2 O4 1.960(6)
U2 O6 2.246(5)
U2 O5 2.267(6)
U2 N7 2.612(7)
U2 N5 2.646(7)
U2 N6 2.653(7)
Fe1 O8 2.033(6)
Fe1 O7 2.144(6)
Fe1 N8 2.159(7)
Fe1 N9 2.241(8)
Fe1 N10 2.272(4)
Fe1 N11 2.273(5)
O1 C1 1.324(10)
O2 C18 1.319(11)
O3 C27 1.336(11)
O5 C28 1.330(10)
O6 C45 1.333(10)
O8 C54 1.307(12)
N1 C7 1.315(12)
N1 C8 1.480(12)
N2 C19 1.480(14)
N2 C10 1.494(12)
N2 C9 1.496(13)
N3 C12 1.278(13)
N3 C11 1.482(14)
N4 C21 1.306(14)
N4 C20 1.502(15)
N5 C34 1.281(11)
N5 C35 1.488(11)
N6 C46 1.488(10)
N6 C37 1.495(11)
N6 C36 1.500(10)
N7 C39 1.283(10)
N7 C38 1.502(11)
N8 C48 1.292(11)
N8 C47 1.485(11)
N9 C55 1.344(11)
N9 C59 1.352(12)
N10 C60 1.3900
N10 C64 1.3900
C60 C61 1.3900
C60 H60 0.9500
C61 C62 1.3900
C61 H61 0.9500
C62 C63 1.3900
C62 H62 0.9500
C63 C64 1.3900
C63 H63 0.9500
C64 H64 0.9500
N11 C69 1.3900
N11 C65 1.3900
C69 C68 1.3900
C69 H69 0.9500
C68 C67 1.3900
C68 H68 0.9500
C67 C66 1.3900
C67 H67 0.9500
C66 C65 1.3900
C66 H66 0.9500
C65 H65 0.9500
C1 C2 1.411(12)
C1 C6 1.426(13)
C2 C3 1.372(13)
C2 H2 0.9500
C3 C4 1.372(15)
C3 H3 0.9500
C4 C5 1.361(15)
C4 H4 0.9500
C5 C6 1.423(13)
C5 H5 0.9500
C6 C7 1.406(13)
C7 H7 0.9500
C8 C9 1.492(17)
C8 H8A 0.9900
C8 H8B 0.9900
C9 H9A 0.9900
C9 H9B 0.9900
C10 C11 1.510(15)
C10 H10A 0.9900
C10 H10B 0.9900
C11 H11A 0.9900
C11 H11B 0.9900
C12 C13 1.457(16)
C12 H12 0.9500
C13 C18 1.408(16)
C13 C14 1.438(15)
C14 C15 1.401(19)
C14 H14 0.9500
C15 C16 1.389(19)
C15 H15 0.9500
C16 C17 1.398(15)
C16 H16 0.9500
C17 C18 1.423(16)
C17 H17 0.9500
C19 C20 1.531(17)
C19 H19A 0.9900
C19 H19B 0.9900
C20 H20A 0.9900
C20 H20B 0.9900
C21 C22 1.458(18)
C21 H21 0.9500
C22 C27 1.390(17)
C22 C23 1.422(15)
C23 C24 1.39(2)
C23 H23 0.9500
C24 C25 1.36(2)
C24 H24 0.9500
C25 C26 1.414(16)
C25 H25 0.9500
C26 C27 1.403(16)
C26 H26 0.9500
C28 C29 1.408(13)
C28 C33 1.419(13)
C29 C30 1.378(13)
C29 H29 0.9500
C30 C31 1.406(16)
C30 H30 0.9500
C31 C32 1.378(16)
C31 H31 0.9500
C32 C33 1.414(13)
C32 H32 0.9500
C33 C34 1.460(14)
C34 H34 0.9500
C35 C36 1.520(13)
C35 H35A 0.9900
C35 H35B 0.9900
C36 H36A 0.9900
C36 H36B 0.9900
C37 C38 1.492(12)
C37 H37A 0.9900
C37 H37B 0.9900
C38 H38A 0.9900
C38 H38B 0.9900
C39 C40 1.480(12)
C39 H39 0.9500
C40 C41 1.409(12)
C40 C45 1.413(12)
C41 C42 1.383(13)
C41 H41 0.9500
C42 C43 1.372(14)
C42 H42 0.9500
C43 C44 1.386(12)
C43 H43 0.9500
C44 C45 1.426(12)
C44 H44 0.9500
C46 C47 1.539(12)
C46 H46A 0.9900
C46 H46B 0.9900
C47 H47A 0.9900
C47 H47B 0.9900
C48 C49 1.443(13)
C48 H48 0.9500
C49 C50 1.406(14)
C49 C54 1.422(15)
C50 C51 1.376(16)
C50 H50 0.9500
C51 C52 1.373(19)
C51 H51 0.9500
C52 C53 1.399(17)
C52 H52 0.9500
C53 C54 1.419(14)
C53 H53 0.9500
C55 C56 1.379(13)
C55 H55 0.9500
C56 C57 1.365(15)
C56 H56 0.9500
C57 C58 1.372(15)
C57 H57 0.9500
C58 C59 1.379(14)
C58 H58 0.9500
C59 H59 0.9500

loop_
_geom_torsion_atom_site_label_1
_geom_torsion_atom_site_label_2
_geom_torsion_atom_site_label_3
_geom_torsion_atom_site_label_4
_geom_torsion
C64 N10 C60 C61 0.0
Fe1 N10 C60 C61 -176.2(4)
N10 C60 C61 C62 0.0
C60 C61 C62 C63 0.0
C61 C62 C63 C64 0.0
C62 C63 C64 N10 0.0
C60 N10 C64 C63 0.0
Fe1 N10 C64 C63 176.1(4)
C65 N11 C69 C68 0.0
Fe1 N11 C69 C68 -167.6(5)
N11 C69 C68 C67 0.0
C69 C68 C67 C66 0.0
C68 C67 C66 C65 0.0
C67 C66 C65 N11 0.0
C69 N11 C65 C66 0.0
Fe1 N11 C65 C66 167.7(5)
U1 O1 C1 C2 133.8(8)
U1 O1 C1 C6 -48.5(12)
O1 C1 C2 C3 177.7(9)
C6 C1 C2 C3 -0.1(14)
C1 C2 C3 C4 0.2(16)
C2 C3 C4 C5 -1.0(17)
C3 C4 C5 C6 1.6(17)
C4 C5 C6 C7 177.8(10)
C4 C5 C6 C1 -1.5(15)
O1 C1 C6 C7 3.6(14)
C2 C1 C6 C7 -178.6(9)
O1 C1 C6 C5 -177.1(8)
C2 C1 C6 C5 0.7(13)
C8 N1 C7 C6 178.5(11)
U1 N1 C7 C6 4.3(16)
C5 C6 C7 N1 -164.9(11)
C1 C6 C7 N1 14.4(17)
C7 N1 C8 C9 146.5(10)
U1 N1 C8 C9 -38.8(11)
N1 C8 C9 N2 60.1(12)
C19 N2 C9 C8 -165.8(8)
C10 N2 C9 C8 74.7(10)
U1 N2 C9 C8 -50.1(10)
C19 N2 C10 C11 93.3(11)
C9 N2 C10 C11 -148.9(9)
U1 N2 C10 C11 -27.3(11)
C12 N3 C11 C10 128.1(9)
U1 N3 C11 C10 -51.5(9)
N2 C10 C11 N3 52.3(11)
C11 N3 C12 C13 -175.8(9)
U1 N3 C12 C13 3.7(15)
N3 C12 C13 C18 9.4(16)
N3 C12 C13 C14 -180.0(10)
C18 C13 C14 C15 -2.9(16)
C12 C13 C14 C15 -173.9(11)
C13 C14 C15 C16 4.3(19)
C14 C15 C16 C17 -3(2)
C15 C16 C17 C18 -0.3(19)
U1 O2 C18 C13 -14.4(18)
U1 O2 C18 C17 167.4(9)
C14 C13 C18 O2 -178.2(9)
C12 C13 C18 O2 -7.5(15)
C14 C13 C18 C17 0.0(15)
C12 C13 C18 C17 170.6(9)
C16 C17 C18 O2 179.8(10)
C16 C17 C18 C13 1.7(16)
C10 N2 C19 C20 -65.9(11)
C9 N2 C19 C20 175.1(8)
U1 N2 C19 C20 58.6(9)
C21 N4 C20 C19 -156.2(9)
U1 N4 C20 C19 11.6(11)
N2 C19 C20 N4 -48.1(12)
C20 N4 C21 C22 -179.6(10)
U1 N4 C21 C22 14.0(15)
N4 C21 C22 C27 -4.5(18)
N4 C21 C22 C23 176.9(10)
C27 C22 C23 C24 2.9(17)
C21 C22 C23 C24 -178.4(11)
C22 C23 C24 C25 -1.3(19)
C23 C24 C25 C26 -1(2)
C24 C25 C26 C27 1.0(18)
U1 O3 C27 C22 -8.4(18)
U1 O3 C27 C26 171.5(8)
C23 C22 C27 O3 177.2(10)
C21 C22 C27 O3 -1.3(16)
C23 C22 C27 C26 -2.7(16)
C21 C22 C27 C26 178.8(10)
C25 C26 C27 O3 -179.3(9)
C25 C26 C27 C22 0.6(15)
U2 O5 C28 C29 -143.4(7)
U2 O5 C28 C33 35.1(14)
O5 C28 C29 C30 175.1(9)
C33 C28 C29 C30 -3.4(15)
C28 C29 C30 C31 4.1(17)
C29 C30 C31 C32 -1.7(18)
C30 C31 C32 C33 -1.4(19)
C31 C32 C33 C28 2.0(16)
C31 C32 C33 C34 -177.2(11)
O5 C28 C33 C32 -178.2(9)
C29 C28 C33 C32 0.4(14)
O5 C28 C33 C34 1.0(15)
C29 C28 C33 C34 179.5(9)
C35 N5 C34 C33 179.9(9)
U2 N5 C34 C33 -14.6(13)
C32 C33 C34 N5 172.8(10)
C28 C33 C34 N5 -6.4(16)
C34 N5 C35 C36 145.5(8)
U2 N5 C35 C36 -21.0(9)
C46 N6 C36 C35 80.3(9)
C37 N6 C36 C35 -160.0(7)
U2 N6 C36 C35 -44.2(8)
N5 C35 C36 N6 43.4(10)
C46 N6 C37 C38 -64.6(9)
C36 N6 C37 C38 174.9(7)
U2 N6 C37 C38 55.0(8)
N6 C37 C38 N7 -53.9(10)
C39 N7 C38 C37 -161.5(8)
U2 N7 C38 C37 22.2(9)
C38 N7 C39 C40 -177.8(8)
U2 N7 C39 C40 -2.2(13)
N7 C39 C40 C41 174.4(9)
N7 C39 C40 C45 -4.7(14)
C45 C40 C41 C42 -2.2(14)
C39 C40 C41 C42 178.7(9)
C40 C41 C42 C43 -0.3(16)
C41 C42 C43 C44 0.9(16)
C42 C43 C44 C45 0.9(15)
U2 O6 C45 C40 12.4(15)
U2 O6 C45 C44 -169.0(7)
C41 C40 C45 O6 -177.4(8)
C39 C40 C45 O6 1.7(13)
C41 C40 C45 C44 3.9(13)
C39 C40 C45 C44 -177.0(8)
C43 C44 C45 O6 178.0(9)
C43 C44 C45 C40 -3.3(13)
C37 N6 C46 C47 -178.0(7)
C36 N6 C46 C47 -60.4(9)
U2 N6 C46 C47 65.1(7)
C48 N8 C47 C46 -112.8(9)
Fe1 N8 C47 C46 75.0(8)
N6 C46 C47 N8 -142.4(7)
C47 N8 C48 C49 -175.2(9)
Fe1 N8 C48 C49 -3.9(14)
N8 C48 C49 C50 -178.6(10)
N8 C48 C49 C54 1.6(16)
C54 C49 C50 C51 0.4(17)
C48 C49 C50 C51 -179.3(11)
C49 C50 C51 C52 2.4(19)
C50 C51 C52 C53 -2(2)
C51 C52 C53 C54 -1(2)
Fe1 O8 C54 C53 -173.9(7)
Fe1 O8 C54 C49 3.3(15)
C52 C53 C54 O8 -178.6(10)
C52 C53 C54 C49 4.0(16)
C50 C49 C54 O8 179.2(10)
C48 C49 C54 O8 -1.0(16)
C50 C49 C54 C53 -3.5(15)
C48 C49 C54 C53 176.2(9)
C59 N9 C55 C56 1.4(15)
Fe1 N9 C55 C56 168.7(8)
N9 C55 C56 C57 -1.5(17)
C55 C56 C57 C58 0.6(17)
C56 C57 C58 C59 0.4(19)
C55 N9 C59 C58 -0.4(16)
Fe1 N9 C59 C58 -167.1(9)
C57 C58 C59 N9 -0.5(19)
